data_4112880
loop_
_publ_author_name
'Duarte Ananias'
'Mariya Kostova'
'Filipe A. Almeida Paz'
'Artur Ferreira'
'Lu\'is D. Carlos'
'Jacek Klinowski'
'Jo\~ao Rocha'

_publ_contact_author_address
;
    CICECO
      Department of Chemistry
      University of Aveiro
      3810 Aveiro
      Portugal
;
_publ_contact_author_email rocha@dq.ua.pt
_publ_contact_author_fax '+351 234 370084'
_publ_contact_author_name 'Prof. Joao Rocha'
_publ_contact_author_phone '+351 234 370730'
_publ_section_title
;
 Photoluminescent Layered Lanthanide Silicates
;
_journal_name_full 'Journal of the American Chemical Society'
_journal_page_first 10410
_journal_page_last 10417
_journal_paper_doi 10.1021/ja047905n
_journal_volume 126
_journal_year 2004
_chemical_compound_source 'synthesis as described in the paper'
_chemical_formula_structural 'K3 Eu [Si3 O8 (O H)2]'
_chemical_formula_sum 'Eu H2 K3 O10 Si3'
_chemical_formula_weight 515.55
_chemical_name_systematic
;
 Tripotassium europium triorthosilicate
;
_space_group_IT_number 62
_symmetry_cell_setting orthorhombic
_symmetry_space_group_name_Hall '-P 2ac 2n'
_symmetry_space_group_name_H-M 'P n m a'
_audit_creation_date 2004-03-11
_cell_angle_alpha 90
_cell_angle_beta 90
_cell_angle_gamma 90
_cell_formula_units_Z 4
_cell_length_a 13.2462(2)
_cell_length_b 13.6103(3)
_cell_length_c 5.9436(2)
_cell_measurement_reflns_used 0
_cell_measurement_temperature 293(2)
_cell_measurement_theta_max 0
_cell_measurement_theta_min 0
_cell_volume 1071.54(5)
_computing_cell_refinement 'Treor90 (Werner et al., 1985)'
_computing_data_collection 'Philips X Pert Data Colector'
_computing_molecular_graphics Diamond
_computing_publication_material 'WinGX publication routines (Farrugia, 1999)'
_computing_structure_refinement 'FullProf (Rodriguez-Carvajal, 1990)'
_diffrn_ambient_temperature 298
_diffrn_detector 'Xe sealed gas'
_diffrn_measurement_device_type 'pw3011-10 proportional detector'
_diffrn_radiation_probe x-ray
_diffrn_reflns_limit_h_max 15
_diffrn_reflns_limit_h_min 0
_diffrn_reflns_limit_k_max 16
_diffrn_reflns_limit_k_min 0
_diffrn_reflns_limit_l_max 6
_diffrn_reflns_limit_l_min 0
_diffrn_reflns_number 951
_diffrn_reflns_theta_full 64.98
_diffrn_reflns_theta_max 64.98
_diffrn_reflns_theta_min 6.5
_diffrn_source 'ceramic diffraction X-ray tube'
_diffrn_source_target Cu
_exptl_absorpt_coefficient_mu 56.051
_exptl_absorpt_correction_type none
_exptl_crystal_density_diffrn 3.196
_exptl_crystal_F_000 976
_pd_char_colour white
_pd_char_particle_morphology plate-like
_pd_instr_cons_illum_flag no
_pd_instr_geometry Bragg-Brentano
_pd_instr_location ' Laboratorio Central de Analises, Universidade de Aveiro'
_pd_instr_monochr_post_spec 'curved graphite'
_pd_meas_2theta_range_inc 0.03
_pd_meas_2theta_range_max 129.99
_pd_meas_2theta_range_min 10.00
_pd_meas_number_of_points 3934
_pd_meas_scan_method step
_pd_proc_2theta_range_inc 0.03
_pd_proc_2theta_range_max 129.99
_pd_proc_2theta_range_min 12.00
_pd_proc_ls_background_function '2nd order polynomial function'
_pd_proc_ls_pref_orient_corr 'March function'
_pd_proc_ls_profile_function pseudo-Voigt
_pd_proc_ls_prof_R_factor 0.144
_pd_proc_ls_prof_wR_expected 0.0680
_pd_proc_ls_prof_wR_factor 0.176
_pd_spec_mounting ' packed powder'
_pd_spec_mount_mode reflection
_pd_spec_shape flat_sheet
_pd_spec_size_axial 16
_pd_spec_size_equat 16
_pd_spec_size_thick 2.4
_refine_ls_goodness_of_fit_all 6.70
_refine_ls_number_constraints 22
_refine_ls_number_parameters 54
_refine_ls_R_I_factor 0.0952
_cod_data_source_file ja047905nsi20040605_114801.cif
_cod_data_source_block er54
_cod_depositor_comments
;
 Composite values of the _audit_conform_dict_name, _audit_conform_dict_version
 and _audit_conform_dict_location data items were split and properly recorded
 using a loop.

 Antanas Vaitkus,
 2019-03-01
;
_cod_original_formula_sum 'H2 Eu K3 O10 Si3'
_cod_database_code 4112880

loop_
_symmetry_equiv_pos_as_xyz
'x, y, z'
'x+1/2, -y+1/2, -z+1/2'
'-x, y+1/2, -z'
'-x+1/2, -y, z+1/2'
'-x, -y, -z'
'-x-1/2, y-1/2, z-1/2'
'x, -y-1/2, z'
'x-1/2, y, -z-1/2'

loop_
_atom_site_label
_atom_site_type_symbol
_atom_site_fract_x
_atom_site_fract_y
_atom_site_fract_z
_atom_site_U_iso_or_equiv
_atom_site_adp_type
_atom_site_occupancy
_atom_site_calc_flag
_atom_site_refinement_flags
Eu1 Eu 0.0415(1) 0.25000 0.0805(5) 0.0117(6) Uiso 1 d S
Si1 Si 0.2507(5) 0.25000 0.437(2) 0.009(1) Uiso 1 d S
Si2 Si 0.0977(4) 0.39661(5) 0.584(1) 0.009(1) Uiso 1 d .
K1 K 0.3723(4) 0.25000 -0.079(2) 0.027(1) Uiso 1 d S
K2 K 0.3622(3) 0.48564(4) 0.579(1) 0.027(1) Uiso 1 d .
O1 O 0.2066(9) 0.25000 0.180(2) 0.014(2) Uiso 1 d S
O2 O 0.2089(6) 0.34527(9) 0.574(3) 0.014(2) Uiso 1 d .
O3 O 0.1332(8) 0.51344(9) 0.578(1) 0.014(2) Uiso 1 d .
O4 O 0.0297(7) 0.36126(9) 0.386(2) 0.014(2) Uiso 1 d .
O5 O 0.0466(9) 0.36980(9) -0.191(2) 0.014(2) Uiso 1 d .
O6 O -0.1313(8) 0.25000 0.083(3) 0.014(2) Uiso 1 d S
H1 H 0.11(1) 0.49(1) 0.72(1) 0.014 Uiso 1 d .

loop_
_atom_type_symbol
_atom_type_description
_atom_type_scat_dispersion_real
_atom_type_scat_dispersion_imag
_atom_type_scat_source
Eu Eu -8.9294 11.1857 'International Tables Vol C Tables 4.2.6.8 and 6.1.1.4'
Si Si 0.2541 0.3302 'International Tables Vol C Tables 4.2.6.8 and 6.1.1.4'
K K 0.3868 1.0657 'International Tables Vol C Tables 4.2.6.8 and 6.1.1.4'
O O 0.0492 0.0322 'International Tables Vol C Tables 4.2.6.8 and 6.1.1.4'
H H 0 0 'International Tables Vol C Tables 4.2.6.8 and 6.1.1.4'

loop_
_audit_conform_dict_name
_audit_conform_dict_version
_audit_conform_dict_location
cif_pd.dic 1.0 ftp://ftp.iucr.org/iucr-top/cif/pd/index.html
cif_core.dic 2.2 ftp://ftp.iucr.org/pub/cif_core.dic

loop_
_diffrn_radiation_type
_diffrn_radiation_wavelength
CuK\a~1~ 1.54056
CuK\a~2~ 1.54439
